data_7233186
loop_
_publ_author_name
'Nail M. Shavaleev'
'Rosario Scopelliti'
'Michael Gratzel'
'Mohammad K. Nazeeruddin'
'Antonio Pertegas'
'Cristina Roldan-Carmona'
'Daniel Tordera'
'Henk J. Bolink'

_publ_section_title
;
 Pulsed-current versus constant-voltage light-emitting electrochemical
 cells with trifluoromethyl-substituted cationic iridium(III) complexes
;
_journal_name_full 'Journal of Materials Chemistry C'
_journal_page_first 2241
_journal_page_last 2248
_journal_paper_doi 10.1039/C3TC00808H
_journal_volume 1
_journal_year 2013
_chemical_formula_moiety 'C36 H22 F6 Ir N4, F6 P'
_chemical_formula_sum 'C36 H22 F12 Ir N4 P'
_chemical_formula_weight 961.75
_space_group_IT_number 14
_space_group_name_Hall '-P 2ybc'
_space_group_name_H-M_alt 'P 1 21/c 1'
_symmetry_cell_setting monoclinic
_symmetry_space_group_name_Hall '-P 2ybc'
_symmetry_space_group_name_H-M 'P 1 21/c 1'
_atom_sites_solution_hydrogens geom
_atom_sites_solution_primary direct
_atom_sites_solution_secondary difmap
_cell_angle_alpha 90.00
_cell_angle_beta 118.22(2)
_cell_angle_gamma 90.00
_cell_formula_units_Z 4
_cell_length_a 10.557(5)
_cell_length_b 33.014(10)
_cell_length_c 10.957(3)
_cell_measurement_reflns_used 27
_cell_measurement_temperature 100(2)
_cell_measurement_theta_max 22
_cell_measurement_theta_min 3
_cell_volume 3365(2)
_computing_cell_refinement 'Dirax/lsq (Duisenberg & Schreurs, 1989-2000)'
_computing_data_collection 'Collect (Bruker AXS BV, 1997-2004)'
_computing_data_reduction 'EvalCCD (Duisenberg & Schreurs, 1990-2000)'
_computing_molecular_graphics 'Bruker SHELXTL'
_computing_publication_material 'Bruker SHELXTL'
_computing_structure_refinement 'SHELXL-97 (Sheldrick, 1997)'
_computing_structure_solution 'SHELXS-97 (Sheldrick, 1990)'
_diffrn_ambient_temperature 100(2)
_diffrn_measured_fraction_theta_full 0.998
_diffrn_measured_fraction_theta_max 0.929
_diffrn_measurement_device_type 'Bruker APEX II CCD'
_diffrn_measurement_method 'phi and omega scans'
_diffrn_radiation_monochromator graphite
_diffrn_radiation_source 'fine-focus sealed tube'
_diffrn_radiation_type MoK\a
_diffrn_radiation_wavelength 0.71073
_diffrn_reflns_av_R_equivalents 0.0537
_diffrn_reflns_av_sigmaI/netI 0.0304
_diffrn_reflns_limit_h_max 12
_diffrn_reflns_limit_h_min -13
_diffrn_reflns_limit_k_max 40
_diffrn_reflns_limit_k_min -41
_diffrn_reflns_limit_l_max 13
_diffrn_reflns_limit_l_min -13
_diffrn_reflns_number 46698
_diffrn_reflns_theta_full 25.00
_diffrn_reflns_theta_max 26.54
_diffrn_reflns_theta_min 3.25
_exptl_absorpt_coefficient_mu 4.117
_exptl_absorpt_correction_T_max 0.7454
_exptl_absorpt_correction_T_min 0.3552
_exptl_absorpt_correction_type multi-scan
_exptl_absorpt_process_details 'SADABS 2008, Bruker AXS, 2008'
_exptl_crystal_colour yellow
_exptl_crystal_density_diffrn 1.898
_exptl_crystal_density_method 'not measured'
_exptl_crystal_description prismatic
_exptl_crystal_F_000 1864
_exptl_crystal_size_max 0.49
_exptl_crystal_size_mid 0.42
_exptl_crystal_size_min 0.18
_refine_diff_density_max 1.876
_refine_diff_density_min -1.411
_refine_diff_density_rms 0.125
_refine_ls_extinction_method none
_refine_ls_goodness_of_fit_ref 1.104
_refine_ls_hydrogen_treatment constr
_refine_ls_matrix_type full
_refine_ls_number_parameters 524
_refine_ls_number_reflns 6509
_refine_ls_number_restraints 119
_refine_ls_restrained_S_all 1.128
_refine_ls_R_factor_all 0.0323
_refine_ls_R_factor_gt 0.0277
_refine_ls_shift/su_max 0.003
_refine_ls_shift/su_mean 0.000
_refine_ls_structure_factor_coef Fsqd
_refine_ls_weighting_details 'calc w=1/[\s^2^(Fo^2^)+(0.0316P)^2^+8.5829P] where P=(Fo^2^+2Fc^2^)/3'
_refine_ls_weighting_scheme calc
_refine_ls_wR_factor_gt 0.0671
_refine_ls_wR_factor_ref 0.0703
_reflns_number_gt 5927
_reflns_number_total 6509
_reflns_threshold_expression >2sigma(I)
_cod_data_source_file 1000001.cif
_cod_data_source_block PCOD1000001
_cod_original_cell_volume 3365.0(19)
_cod_original_sg_symbol_H-M 'P 21/c'
_cod_database_code 7233186

loop_
_symmetry_equiv_pos_as_xyz
'x, y, z'
'-x, y+1/2, -z+1/2'
'-x, -y, -z'
'x, -y-1/2, z-1/2'

loop_
_atom_site_label
_atom_site_type_symbol
_atom_site_fract_x
_atom_site_fract_y
_atom_site_fract_z
_atom_site_U_iso_or_equiv
_atom_site_adp_type
_atom_site_occupancy
_atom_site_symmetry_multiplicity
_atom_site_calc_flag
_atom_site_refinement_flags
_atom_site_disorder_assembly
_atom_site_disorder_group
Ir1 Ir 0.538762(15) 0.363829(4) 0.553161(14) 0.01048(6) Uani 1 1 d . . .
F1 F 0.0690(3) 0.31392(8) 0.8096(2) 0.0272(6) Uani 1 1 d . . .
F2 F 0.1324(3) 0.25517(8) 0.7733(3) 0.0339(6) Uani 1 1 d . . .
F3 F -0.0458(2) 0.28609(7) 0.6090(2) 0.0203(5) Uani 1 1 d . . .
F4 F 0.8904(3) 0.17848(8) 0.8138(3) 0.0506(9) Uani 1 1 d . . .
F5 F 0.6721(3) 0.16099(8) 0.6934(3) 0.0400(7) Uani 1 1 d . . .
F6 F 0.8017(4) 0.16880(8) 0.5948(3) 0.0419(7) Uani 1 1 d . . .
N1 N 0.6036(3) 0.38614(9) 0.7488(3) 0.0129(6) Uani 1 1 d . . .
N2 N 0.4613(3) 0.33621(9) 0.3634(3) 0.0144(7) Uani 1 1 d . . .
N3 N 0.6956(3) 0.39409(9) 0.5131(3) 0.0140(7) Uani 1 1 d . . .
N4 N 0.4343(3) 0.42015(9) 0.4646(3) 0.0149(7) Uani 1 1 d . . .
C1 C 0.7251(4) 0.40709(11) 0.8241(4) 0.0154(8) Uani 1 1 d . . .
H1 H 0.7922 0.4098 0.7898 0.019 Uiso 1 1 calc R . .
C2 C 0.7568(4) 0.42493(11) 0.9505(4) 0.0169(8) Uani 1 1 d . . .
H2 H 0.8437 0.4396 1.0016 0.020 Uiso 1 1 calc R . .
C3 C 0.6591(4) 0.42084(11) 0.9994(4) 0.0177(8) Uani 1 1 d . . .
H3 H 0.6763 0.4335 1.0837 0.021 Uiso 1 1 calc R . .
C4 C 0.5346(4) 0.39805(11) 0.9247(4) 0.0156(8) Uani 1 1 d . . .
H4 H 0.4670 0.3948 0.9581 0.019 Uiso 1 1 calc R . .
C5 C 0.5105(4) 0.38016(11) 0.8008(4) 0.0125(7) Uani 1 1 d . . .
C6 C 0.3886(4) 0.35313(11) 0.7145(4) 0.0124(7) Uani 1 1 d . . .
C7 C 0.2912(4) 0.33868(11) 0.7556(4) 0.0140(8) Uani 1 1 d . . .
H7 H 0.2960 0.3475 0.8402 0.017 Uiso 1 1 calc R . .
C8 C 0.1861(4) 0.31109(11) 0.6715(4) 0.0136(8) Uani 1 1 d . . .
C9 C 0.1763(4) 0.29930(11) 0.5449(4) 0.0141(8) Uani 1 1 d . . .
H9 H 0.1036 0.2809 0.4869 0.017 Uiso 1 1 calc R . .
C10 C 0.2727(4) 0.31451(11) 0.5040(4) 0.0147(8) Uani 1 1 d . . .
H10 H 0.2636 0.3067 0.4168 0.018 Uiso 1 1 calc R . .
C11 C 0.3834(4) 0.34117(11) 0.5882(4) 0.0126(7) Uani 1 1 d . . .
C12 C 0.0861(4) 0.29187(12) 0.7153(4) 0.0165(8) Uani 1 1 d . . .
C13 C 0.6347(4) 0.30953(11) 0.6141(4) 0.0124(7) Uani 1 1 d . . .
C14 C 0.7272(4) 0.29590(11) 0.7494(4) 0.0140(8) Uani 1 1 d . . .
H14 H 0.7578 0.3144 0.8245 0.017 Uiso 1 1 calc R . .
C15 C 0.7749(4) 0.25586(12) 0.7756(4) 0.0153(8) Uani 1 1 d . . .
H15 H 0.8368 0.2473 0.8678 0.018 Uiso 1 1 calc R . .
C16 C 0.7316(4) 0.22841(11) 0.6666(4) 0.0154(8) Uani 1 1 d . . .
C17 C 0.6409(4) 0.24068(11) 0.5312(4) 0.0148(8) Uani 1 1 d . . .
H17 H 0.6114 0.2220 0.4569 0.018 Uiso 1 1 calc R . .
C18 C 0.5939(4) 0.28079(11) 0.5058(4) 0.0127(7) Uani 1 1 d . . .
C19 C 0.4991(4) 0.29640(11) 0.3656(4) 0.0130(7) Uani 1 1 d . . .
C20 C 0.4451(4) 0.27419(12) 0.2433(4) 0.0159(8) Uani 1 1 d . . .
H20 H 0.4714 0.2466 0.2454 0.019 Uiso 1 1 calc R . .
C21 C 0.3532(4) 0.29224(12) 0.1189(4) 0.0187(8) Uani 1 1 d . . .
H21 H 0.3161 0.2772 0.0350 0.022 Uiso 1 1 calc R . .
C22 C 0.3155(4) 0.33275(12) 0.1178(4) 0.0175(8) Uani 1 1 d . . .
H22 H 0.2522 0.3459 0.0335 0.021 Uiso 1 1 calc R . .
C23 C 0.3719(4) 0.35320(12) 0.2411(4) 0.0157(8) Uani 1 1 d . . .
H23 H 0.3464 0.3808 0.2401 0.019 Uiso 1 1 calc R . .
C24 C 0.7752(4) 0.18478(12) 0.6924(4) 0.0214(9) Uani 1 1 d . . .
C25 C 0.8260(4) 0.38154(12) 0.5417(4) 0.0187(8) Uani 1 1 d . . .
H25 H 0.8620 0.3574 0.5944 0.022 Uiso 1 1 calc R . .
C26 C 0.9130(5) 0.40234(13) 0.4976(4) 0.0230(9) Uani 1 1 d . . .
H26 H 1.0061 0.3925 0.5204 0.028 Uiso 1 1 calc R . .
C27 C 0.8621(5) 0.43718(13) 0.4209(4) 0.0244(9) Uani 1 1 d . . .
H27 H 0.9195 0.4514 0.3896 0.029 Uiso 1 1 calc R . .
C28 C 0.7249(4) 0.45156(12) 0.3890(4) 0.0192(8) Uani 1 1 d . . .
C29 C 0.6453(4) 0.42944(11) 0.4392(4) 0.0160(8) Uani 1 1 d . . .
C30 C 0.5056(4) 0.44308(11) 0.4118(4) 0.0168(8) Uani 1 1 d . . .
C31 C 0.4455(5) 0.47787(11) 0.3313(4) 0.0202(9) Uani 1 1 d . . .
C32 C 0.5285(5) 0.49951(13) 0.2802(4) 0.0263(10) Uani 1 1 d . . .
H32 H 0.4887 0.5230 0.2253 0.032 Uiso 1 1 calc R . .
C33 C 0.6607(5) 0.48751(12) 0.3076(4) 0.0249(9) Uani 1 1 d . . .
H33 H 0.7130 0.5029 0.2731 0.030 Uiso 1 1 calc R . .
C34 C 0.3051(4) 0.43205(12) 0.4415(4) 0.0192(8) Uani 1 1 d . . .
H34 H 0.2564 0.4167 0.4800 0.023 Uiso 1 1 calc R . .
C35 C 0.2377(5) 0.46645(13) 0.3623(4) 0.0243(9) Uani 1 1 d . . .
H35 H 0.1452 0.4743 0.3483 0.029 Uiso 1 1 calc R . .
C36 C 0.3065(5) 0.48868(12) 0.3052(4) 0.0246(9) Uani 1 1 d . . .
H36 H 0.2599 0.5113 0.2480 0.029 Uiso 1 1 calc R . .
P1 P 1.13465(12) 0.44585(3) 0.88843(12) 0.0242(2) Uani 1 1 d DU . .
F8 F 1.1917(3) 0.43485(8) 0.7805(3) 0.0338(6) Uani 1 1 d U A .
F12 F 1.0728(4) 0.40037(9) 0.8714(4) 0.0505(8) Uani 1 1 d U A .
F7A F 0.9844(6) 0.46006(16) 0.7652(6) 0.0456(14) Uani 0.847(9) 1 d PDU A 1
F9A F 1.2015(6) 0.48928(13) 0.9106(6) 0.0524(14) Uani 0.847(9) 1 d PDU A 1
F10A F 1.2816(4) 0.42837(14) 1.0138(3) 0.0411(12) Uani 0.847(9) 1 d PDU A 1
F11A F 1.0756(7) 0.45476(19) 0.9957(7) 0.0420(14) Uani 0.847(9) 1 d PDU A 1
F7B F 0.9694(16) 0.4459(8) 0.766(3) 0.037(6) Uani 0.153(9) 1 d PDU A 2
F9B F 1.131(3) 0.4946(4) 0.833(3) 0.047(6) Uani 0.153(9) 1 d PDU A 2
F10B F 1.3004(14) 0.4557(9) 0.992(2) 0.066(6) Uani 0.153(9) 1 d PDU A 2
F11B F 1.093(4) 0.4696(9) 0.994(4) 0.036(6) Uani 0.153(9) 1 d PDU A 2

loop_
_atom_site_aniso_label
_atom_site_aniso_U_11
_atom_site_aniso_U_22
_atom_site_aniso_U_33
_atom_site_aniso_U_23
_atom_site_aniso_U_13
_atom_site_aniso_U_12
Ir1 0.01474(9) 0.00757(9) 0.00855(9) -0.00010(5) 0.00503(6) -0.00049(5)
F1 0.0254(13) 0.0417(16) 0.0198(12) -0.0131(11) 0.0151(11) -0.0139(11)
F2 0.0324(14) 0.0270(14) 0.0449(16) 0.0234(12) 0.0204(13) 0.0056(11)
F3 0.0144(11) 0.0277(13) 0.0150(11) -0.0025(9) 0.0038(9) -0.0073(9)
F4 0.0512(18) 0.0191(14) 0.0351(16) 0.0006(12) -0.0178(14) 0.0100(13)
F5 0.0437(17) 0.0143(13) 0.065(2) 0.0029(13) 0.0285(15) -0.0038(12)
F6 0.072(2) 0.0211(14) 0.0447(17) 0.0051(12) 0.0377(16) 0.0170(14)
N1 0.0210(17) 0.0063(15) 0.0124(15) 0.0004(12) 0.0089(13) 0.0027(12)
N2 0.0227(17) 0.0115(16) 0.0113(15) -0.0007(12) 0.0102(14) -0.0043(13)
N3 0.0208(17) 0.0102(15) 0.0107(15) -0.0027(12) 0.0072(13) -0.0017(13)
N4 0.0207(17) 0.0113(15) 0.0114(15) -0.0014(12) 0.0067(13) -0.0001(13)
C1 0.0174(19) 0.0116(18) 0.0154(19) 0.0002(15) 0.0062(16) -0.0008(15)
C2 0.020(2) 0.0098(18) 0.0172(19) -0.0016(15) 0.0056(16) -0.0024(15)
C3 0.025(2) 0.0122(19) 0.0129(19) -0.0014(15) 0.0062(16) -0.0021(16)
C4 0.022(2) 0.0116(18) 0.0129(18) 0.0002(14) 0.0077(16) -0.0003(15)
C5 0.0153(18) 0.0082(18) 0.0114(18) 0.0026(14) 0.0042(15) 0.0007(14)
C6 0.0125(18) 0.0091(17) 0.0118(18) 0.0009(14) 0.0027(15) 0.0030(14)
C7 0.0177(19) 0.0147(19) 0.0096(17) 0.0009(14) 0.0065(15) 0.0007(15)
C8 0.0142(18) 0.0124(18) 0.0126(18) 0.0048(14) 0.0049(15) 0.0025(14)
C9 0.0129(18) 0.0119(18) 0.0133(18) -0.0007(14) 0.0027(15) -0.0020(14)
C10 0.0161(19) 0.0143(19) 0.0106(18) -0.0023(14) 0.0038(15) 0.0002(15)
C11 0.0153(18) 0.0075(17) 0.0129(18) 0.0043(14) 0.0049(15) 0.0042(14)
C12 0.0174(19) 0.016(2) 0.0129(19) 0.0016(15) 0.0049(16) 0.0009(15)
C13 0.0133(18) 0.0129(18) 0.0117(18) -0.0008(14) 0.0064(15) -0.0025(14)
C14 0.0157(19) 0.0133(18) 0.0120(18) -0.0029(14) 0.0058(15) -0.0030(15)
C15 0.0133(18) 0.0163(19) 0.0130(18) 0.0032(15) 0.0034(15) 0.0014(15)
C16 0.0169(19) 0.0114(19) 0.0161(19) 0.0027(15) 0.0064(16) 0.0016(15)
C17 0.0158(19) 0.0120(18) 0.0140(19) -0.0015(14) 0.0047(15) -0.0020(15)
C18 0.0128(18) 0.0127(18) 0.0114(18) -0.0001(14) 0.0047(15) -0.0018(14)
C19 0.0148(18) 0.0117(18) 0.0147(19) -0.0001(14) 0.0087(15) -0.0004(14)
C20 0.021(2) 0.0126(19) 0.0141(19) -0.0019(15) 0.0081(16) -0.0011(15)
C21 0.021(2) 0.019(2) 0.0129(19) -0.0022(15) 0.0055(16) -0.0026(16)
C22 0.021(2) 0.016(2) 0.0135(19) 0.0034(15) 0.0060(16) 0.0020(16)
C23 0.020(2) 0.0138(18) 0.0107(18) 0.0007(15) 0.0055(16) 0.0010(16)
C24 0.023(2) 0.016(2) 0.018(2) -0.0007(16) 0.0032(17) 0.0022(16)
C25 0.021(2) 0.016(2) 0.019(2) -0.0015(16) 0.0089(17) 0.0014(16)
C26 0.023(2) 0.024(2) 0.027(2) -0.0017(18) 0.0158(18) -0.0026(17)
C27 0.031(2) 0.026(2) 0.022(2) -0.0042(17) 0.0177(19) -0.0101(18)
C28 0.029(2) 0.015(2) 0.0151(19) -0.0032(15) 0.0122(17) -0.0054(17)
C29 0.025(2) 0.0133(19) 0.0105(18) -0.0022(14) 0.0088(16) -0.0021(16)
C30 0.024(2) 0.0117(19) 0.0146(19) -0.0036(15) 0.0090(17) -0.0003(16)
C31 0.033(2) 0.0103(19) 0.0144(19) 0.0000(15) 0.0091(18) -0.0001(17)
C32 0.042(3) 0.015(2) 0.020(2) 0.0064(17) 0.013(2) 0.0015(19)
C33 0.039(3) 0.016(2) 0.022(2) 0.0021(17) 0.017(2) -0.0079(18)
C34 0.019(2) 0.017(2) 0.019(2) 0.0002(16) 0.0067(17) 0.0015(16)
C35 0.028(2) 0.017(2) 0.026(2) 0.0033(17) 0.0117(19) 0.0055(17)
C36 0.032(2) 0.012(2) 0.023(2) 0.0040(16) 0.0074(19) 0.0059(17)
P1 0.0233(6) 0.0236(6) 0.0258(6) -0.0051(5) 0.0116(5) 0.0001(5)
F8 0.0461(16) 0.0260(14) 0.0402(16) -0.0071(12) 0.0294(14) -0.0041(12)
F12 0.055(2) 0.0291(16) 0.074(2) 0.0038(15) 0.0358(18) -0.0059(14)
F7A 0.047(3) 0.034(3) 0.039(2) 0.004(2) 0.007(2) 0.022(2)
F9A 0.082(4) 0.023(2) 0.071(4) -0.021(2) 0.053(3) -0.024(2)
F10A 0.0306(19) 0.055(3) 0.0290(18) -0.0006(17) 0.0064(15) 0.0087(17)
F11A 0.038(2) 0.056(4) 0.043(2) -0.013(3) 0.0287(18) -0.007(3)
F7B 0.027(8) 0.045(13) 0.053(10) -0.020(10) 0.031(7) -0.015(9)
F9B 0.080(15) 0.027(10) 0.079(14) -0.029(10) 0.073(11) -0.022(10)
F10B 0.044(9) 0.073(11) 0.059(9) -0.022(9) 0.006(8) 0.018(9)
F11B 0.043(11) 0.044(13) 0.035(9) -0.008(10) 0.030(8) -0.004(11)

loop_
_atom_type_symbol
_atom_type_description
_atom_type_scat_dispersion_real
_atom_type_scat_dispersion_imag
_atom_type_scat_source
C C 0.0033 0.0016 'International Tables Vol C Tables 4.2.6.8 and 6.1.1.4'
H H 0.0000 0.0000 'International Tables Vol C Tables 4.2.6.8 and 6.1.1.4'
N N 0.0061 0.0033 'International Tables Vol C Tables 4.2.6.8 and 6.1.1.4'
F F 0.0171 0.0103 'International Tables Vol C Tables 4.2.6.8 and 6.1.1.4'
P P 0.1023 0.0942 'International Tables Vol C Tables 4.2.6.8 and 6.1.1.4'
Ir Ir -1.4442 7.9887 'International Tables Vol C Tables 4.2.6.8 and 6.1.1.4'

loop_
_geom_angle_atom_site_label_1
_geom_angle_atom_site_label_2
_geom_angle_atom_site_label_3
_geom_angle
_geom_angle_site_symmetry_1
_geom_angle_site_symmetry_3
C11 Ir1 C13 86.15(14) . .
C11 Ir1 N2 93.35(14) . .
C13 Ir1 N2 80.64(14) . .
C11 Ir1 N1 80.34(14) . .
C13 Ir1 N1 96.09(13) . .
N2 Ir1 N1 173.12(12) . .
C11 Ir1 N4 96.80(13) . .
C13 Ir1 N4 173.21(13) . .
N2 Ir1 N4 93.05(12) . .
N1 Ir1 N4 90.45(12) . .
C11 Ir1 N3 174.18(13) . .
C13 Ir1 N3 99.58(13) . .
N2 Ir1 N3 88.61(12) . .
N1 Ir1 N3 97.93(12) . .
N4 Ir1 N3 77.62(12) . .
C1 N1 C5 119.1(3) . .
C1 N1 Ir1 125.1(3) . .
C5 N1 Ir1 115.7(2) . .
C23 N2 C19 118.6(3) . .
C23 N2 Ir1 125.5(3) . .
C19 N2 Ir1 115.8(2) . .
C25 N3 C29 118.3(3) . .
C25 N3 Ir1 128.3(3) . .
C29 N3 Ir1 113.2(2) . .
C34 N4 C30 118.5(3) . .
C34 N4 Ir1 127.3(3) . .
C30 N4 Ir1 113.7(3) . .
N1 C1 C2 122.6(4) . .
N1 C1 H1 118.7 . .
C2 C1 H1 118.7 . .
C3 C2 C1 118.3(4) . .
C3 C2 H2 120.8 . .
C1 C2 H2 120.8 . .
C2 C3 C4 119.8(4) . .
C2 C3 H3 120.1 . .
C4 C3 H3 120.1 . .
C5 C4 C3 119.3(4) . .
C5 C4 H4 120.4 . .
C3 C4 H4 120.4 . .
N1 C5 C4 120.8(3) . .
N1 C5 C6 113.6(3) . .
C4 C5 C6 125.6(3) . .
C7 C6 C11 122.0(3) . .
C7 C6 C5 123.6(3) . .
C11 C6 C5 114.4(3) . .
C6 C7 C8 119.3(3) . .
C6 C7 H7 120.3 . .
C8 C7 H7 120.3 . .
C7 C8 C9 120.1(3) . .
C7 C8 C12 121.9(3) . .
C9 C8 C12 118.0(3) . .
C10 C9 C8 119.9(3) . .
C10 C9 H9 120.0 . .
C8 C9 H9 120.0 . .
C9 C10 C11 121.7(3) . .
C9 C10 H10 119.2 . .
C11 C10 H10 119.2 . .
C10 C11 C6 116.9(3) . .
C10 C11 Ir1 127.7(3) . .
C6 C11 Ir1 115.3(3) . .
F3 C12 F1 106.4(3) . .
F3 C12 F2 106.1(3) . .
F1 C12 F2 105.9(3) . .
F3 C12 C8 112.6(3) . .
F1 C12 C8 113.0(3) . .
F2 C12 C8 112.4(3) . .
C14 C13 C18 116.9(3) . .
C14 C13 Ir1 128.6(3) . .
C18 C13 Ir1 114.4(3) . .
C15 C14 C13 121.5(3) . .
C15 C14 H14 119.3 . .
C13 C14 H14 119.3 . .
C16 C15 C14 120.0(3) . .
C16 C15 H15 120.0 . .
C14 C15 H15 120.0 . .
C17 C16 C15 120.4(3) . .
C17 C16 C24 118.4(3) . .
C15 C16 C24 121.1(3) . .
C16 C17 C18 119.3(3) . .
C16 C17 H17 120.4 . .
C18 C17 H17 120.4 . .
C17 C18 C13 122.0(3) . .
C17 C18 C19 122.8(3) . .
C13 C18 C19 115.2(3) . .
N2 C19 C20 120.3(3) . .
N2 C19 C18 113.7(3) . .
C20 C19 C18 125.9(3) . .
C21 C20 C19 120.0(4) . .
C21 C20 H20 120.0 . .
C19 C20 H20 120.0 . .
C20 C21 C22 119.2(4) . .
C20 C21 H21 120.4 . .
C22 C21 H21 120.4 . .
C23 C22 C21 118.4(4) . .
C23 C22 H22 120.8 . .
C21 C22 H22 120.8 . .
N2 C23 C22 123.4(4) . .
N2 C23 H23 118.3 . .
C22 C23 H23 118.3 . .
F4 C24 F6 107.5(4) . .
F4 C24 F5 105.2(3) . .
F6 C24 F5 104.6(3) . .
F4 C24 C16 113.2(3) . .
F6 C24 C16 113.0(3) . .
F5 C24 C16 112.7(3) . .
N3 C25 C26 122.8(4) . .
N3 C25 H25 118.6 . .
C26 C25 H25 118.6 . .
C27 C26 C25 119.3(4) . .
C27 C26 H26 120.3 . .
C25 C26 H26 120.3 . .
C26 C27 C28 119.6(4) . .
C26 C27 H27 120.2 . .
C28 C27 H27 120.2 . .
C27 C28 C29 117.7(4) . .
C27 C28 C33 124.0(4) . .
C29 C28 C33 118.4(4) . .
N3 C29 C28 122.3(4) . .
N3 C29 C30 117.6(3) . .
C28 C29 C30 120.1(4) . .
N4 C30 C31 122.7(4) . .
N4 C30 C29 117.0(3) . .
C31 C30 C29 120.3(4) . .
C36 C31 C30 117.1(4) . .
C36 C31 C32 124.6(4) . .
C30 C31 C32 118.4(4) . .
C33 C32 C31 121.9(4) . .
C33 C32 H32 119.0 . .
C31 C32 H32 119.0 . .
C32 C33 C28 121.0(4) . .
C32 C33 H33 119.5 . .
C28 C33 H33 119.5 . .
N4 C34 C35 122.3(4) . .
N4 C34 H34 118.9 . .
C35 C34 H34 118.9 . .
C36 C35 C34 119.5(4) . .
C36 C35 H35 120.3 . .
C34 C35 H35 120.3 . .
C35 C36 C31 119.9(4) . .
C35 C36 H36 120.0 . .
C31 C36 H36 120.0 . .
F9A P1 F7A 93.2(3) . .
F9A P1 F11A 91.2(3) . .
F7A P1 F11A 89.5(4) . .
F9A P1 F8 91.3(2) . .
F7A P1 F8 90.7(3) . .
F11A P1 F8 177.4(2) . .
F9A P1 F10B 56.2(10) . .
F7A P1 F10B 148.9(11) . .
F11A P1 F10B 96.6(10) . .
F8 P1 F10B 84.5(10) . .
F9A P1 F12 177.3(3) . .
F7A P1 F12 89.4(2) . .
F11A P1 F12 88.8(3) . .
F8 P1 F12 88.66(16) . .
F10B P1 F12 121.1(11) . .
F9A P1 F10A 90.8(2) . .
F7A P1 F10A 175.8(3) . .
F11A P1 F10A 89.5(3) . .
F8 P1 F10A 90.10(18) . .
F12 P1 F10A 86.5(2) . .
F9A P1 F11B 72.4(11) . .
F7A P1 F11B 88.0(15) . .
F8 P1 F11B 163.6(11) . .
F10B P1 F11B 88.2(17) . .
F12 P1 F11B 107.7(11) . .
F10A P1 F11B 92.4(15) . .
F9A P1 F7B 110.8(9) . .
F11A P1 F7B 88.2(13) . .
F8 P1 F7B 91.2(13) . .
F10B P1 F7B 166.2(13) . .
F12 P1 F7B 71.8(10) . .
F10A P1 F7B 158.3(9) . .
F11B P1 F7B 92(2) . .
F7A P1 F9B 65.0(8) . .
F11A P1 F9B 97.8(7) . .
F8 P1 F9B 84.6(7) . .
F10B P1 F9B 83.9(8) . .
F12 P1 F9B 153.4(9) . .
F10A P1 F9B 119.1(8) . .
F11B P1 F9B 80.1(13) . .
F7B P1 F9B 82.6(8) . .

loop_
_geom_bond_atom_site_label_1
_geom_bond_atom_site_label_2
_geom_bond_distance
_geom_bond_site_symmetry_2
Ir1 C11 1.999(4) .
Ir1 C13 2.012(4) .
Ir1 N2 2.053(3) .
Ir1 N1 2.054(3) .
Ir1 N4 2.146(3) .
Ir1 N3 2.149(3) .
F1 C12 1.345(4) .
F2 C12 1.348(5) .
F3 C12 1.342(4) .
F4 C24 1.327(5) .
F5 C24 1.346(5) .
F6 C24 1.336(5) .
N1 C1 1.343(5) .
N1 C5 1.363(5) .
N2 C23 1.344(5) .
N2 C19 1.371(5) .
N3 C25 1.325(5) .
N3 C29 1.375(5) .
N4 C34 1.324(5) .
N4 C30 1.373(5) .
C1 C2 1.392(5) .
C1 H1 0.9500 .
C2 C3 1.375(6) .
C2 H2 0.9500 .
C3 C4 1.395(5) .
C3 H3 0.9500 .
C4 C5 1.390(5) .
C4 H4 0.9500 .
C5 C6 1.482(5) .
C6 C7 1.388(5) .
C6 C11 1.414(5) .
C7 C8 1.394(5) .
C7 H7 0.9500 .
C8 C9 1.396(5) .
C8 C12 1.492(5) .
C9 C10 1.385(5) .
C9 H9 0.9500 .
C10 C11 1.404(5) .
C10 H10 0.9500 .
C13 C14 1.409(5) .
C13 C18 1.418(5) .
C14 C15 1.395(5) .
C14 H14 0.9500 .
C15 C16 1.393(5) .
C15 H15 0.9500 .
C16 C17 1.392(5) .
C16 C24 1.498(5) .
C17 C18 1.395(5) .
C17 H17 0.9500 .
C18 C19 1.475(5) .
C19 C20 1.391(5) .
C20 C21 1.380(5) .
C20 H20 0.9500 .
C21 C22 1.394(6) .
C21 H21 0.9500 .
C22 C23 1.369(5) .
C22 H22 0.9500 .
C23 H23 0.9500 .
C25 C26 1.404(6) .
C25 H25 0.9500 .
C26 C27 1.375(6) .
C26 H26 0.9500 .
C27 C28 1.403(6) .
C27 H27 0.9500 .
C28 C29 1.407(5) .
C28 C33 1.446(6) .
C29 C30 1.432(6) .
C30 C31 1.404(5) .
C31 C36 1.402(6) .
C31 C32 1.434(6) .
C32 C33 1.342(7) .
C32 H32 0.9500 .
C33 H33 0.9500 .
C34 C35 1.402(6) .
C34 H34 0.9500 .
C35 C36 1.374(6) .
C35 H35 0.9500 .
C36 H36 0.9500 .
P1 F9A 1.565(4) .
P1 F7A 1.592(4) .
P1 F11A 1.596(5) .
P1 F8 1.602(3) .
P1 F10B 1.606(12) .
P1 F12 1.612(3) .
P1 F10A 1.616(3) .
P1 F11B 1.617(15) .
P1 F7B 1.623(12) .
P1 F9B 1.713(13) .

loop_
_geom_torsion_atom_site_label_1
_geom_torsion_atom_site_label_2
_geom_torsion_atom_site_label_3
_geom_torsion_atom_site_label_4
_geom_torsion
_geom_torsion_site_symmetry_1
_geom_torsion_site_symmetry_2
_geom_torsion_site_symmetry_3
_geom_torsion_site_symmetry_4
C11 Ir1 N1 C1 175.7(3) . . . .
C13 Ir1 N1 C1 90.6(3) . . . .
N4 Ir1 N1 C1 -87.5(3) . . . .
N3 Ir1 N1 C1 -10.0(3) . . . .
C11 Ir1 N1 C5 -7.2(3) . . . .
C13 Ir1 N1 C5 -92.3(3) . . . .
N4 Ir1 N1 C5 89.6(3) . . . .
N3 Ir1 N1 C5 167.1(2) . . . .
C11 Ir1 N2 C23 94.3(3) . . . .
C13 Ir1 N2 C23 179.8(3) . . . .
N4 Ir1 N2 C23 -2.7(3) . . . .
N3 Ir1 N2 C23 -80.2(3) . . . .
C11 Ir1 N2 C19 -81.7(3) . . . .
C13 Ir1 N2 C19 3.8(3) . . . .
N4 Ir1 N2 C19 -178.7(3) . . . .
N3 Ir1 N2 C19 103.7(3) . . . .
C13 Ir1 N3 C25 -8.8(3) . . . .
N2 Ir1 N3 C25 -89.1(3) . . . .
N1 Ir1 N3 C25 88.8(3) . . . .
N4 Ir1 N3 C25 177.5(3) . . . .
C13 Ir1 N3 C29 166.1(2) . . . .
N2 Ir1 N3 C29 85.8(3) . . . .
N1 Ir1 N3 C29 -96.3(2) . . . .
N4 Ir1 N3 C29 -7.6(2) . . . .
C11 Ir1 N4 C34 -1.9(3) . . . .
N2 Ir1 N4 C34 91.8(3) . . . .
N1 Ir1 N4 C34 -82.2(3) . . . .
N3 Ir1 N4 C34 179.7(3) . . . .
C11 Ir1 N4 C30 -173.2(3) . . . .
N2 Ir1 N4 C30 -79.4(3) . . . .
N1 Ir1 N4 C30 106.5(3) . . . .
N3 Ir1 N4 C30 8.5(2) . . . .
C5 N1 C1 C2 -3.6(5) . . . .
Ir1 N1 C1 C2 173.5(3) . . . .
N1 C1 C2 C3 -0.1(6) . . . .
C1 C2 C3 C4 2.2(6) . . . .
C2 C3 C4 C5 -0.7(6) . . . .
C1 N1 C5 C4 5.0(5) . . . .
Ir1 N1 C5 C4 -172.2(3) . . . .
C1 N1 C5 C6 -174.0(3) . . . .
Ir1 N1 C5 C6 8.7(4) . . . .
C3 C4 C5 N1 -3.0(5) . . . .
C3 C4 C5 C6 176.0(3) . . . .
N1 C5 C6 C7 171.5(3) . . . .
C4 C5 C6 C7 -7.5(6) . . . .
N1 C5 C6 C11 -5.2(5) . . . .
C4 C5 C6 C11 175.8(3) . . . .
C11 C6 C7 C8 1.0(5) . . . .
C5 C6 C7 C8 -175.4(3) . . . .
C6 C7 C8 C9 -2.3(5) . . . .
C6 C7 C8 C12 174.9(3) . . . .
C7 C8 C9 C10 1.1(5) . . . .
C12 C8 C9 C10 -176.1(3) . . . .
C8 C9 C10 C11 1.3(6) . . . .
C9 C10 C11 C6 -2.5(5) . . . .
C9 C10 C11 Ir1 176.2(3) . . . .
C7 C6 C11 C10 1.3(5) . . . .
C5 C6 C11 C10 178.1(3) . . . .
C7 C6 C11 Ir1 -177.6(3) . . . .
C5 C6 C11 Ir1 -0.8(4) . . . .
C13 Ir1 C11 C10 -77.8(3) . . . .
N2 Ir1 C11 C10 2.6(3) . . . .
N1 Ir1 C11 C10 -174.6(3) . . . .
N4 Ir1 C11 C10 96.1(3) . . . .
C13 Ir1 C11 C6 101.0(3) . . . .
N2 Ir1 C11 C6 -178.6(3) . . . .
N1 Ir1 C11 C6 4.2(3) . . . .
N4 Ir1 C11 C6 -85.1(3) . . . .
C7 C8 C12 F3 144.6(3) . . . .
C9 C8 C12 F3 -38.2(5) . . . .
C7 C8 C12 F1 24.1(5) . . . .
C9 C8 C12 F1 -158.7(3) . . . .
C7 C8 C12 F2 -95.6(4) . . . .
C9 C8 C12 F2 81.5(4) . . . .
C11 Ir1 C13 C14 -85.8(3) . . . .
N2 Ir1 C13 C14 -179.9(4) . . . .
N1 Ir1 C13 C14 -6.0(3) . . . .
N3 Ir1 C13 C14 93.1(3) . . . .
C11 Ir1 C13 C18 89.1(3) . . . .
N2 Ir1 C13 C18 -4.9(3) . . . .
N1 Ir1 C13 C18 169.0(3) . . . .
N3 Ir1 C13 C18 -91.9(3) . . . .
C18 C13 C14 C15 -0.8(5) . . . .
Ir1 C13 C14 C15 174.1(3) . . . .
C13 C14 C15 C16 0.4(6) . . . .
C14 C15 C16 C17 0.1(6) . . . .
C14 C15 C16 C24 -177.0(4) . . . .
C15 C16 C17 C18 0.0(6) . . . .
C24 C16 C17 C18 177.1(4) . . . .
C16 C17 C18 C13 -0.5(6) . . . .
C16 C17 C18 C19 179.4(3) . . . .
C14 C13 C18 C17 0.9(5) . . . .
Ir1 C13 C18 C17 -174.7(3) . . . .
C14 C13 C18 C19 -179.0(3) . . . .
Ir1 C13 C18 C19 5.4(4) . . . .
C23 N2 C19 C20 -0.3(5) . . . .
Ir1 N2 C19 C20 176.0(3) . . . .
C23 N2 C19 C18 -178.2(3) . . . .
Ir1 N2 C19 C18 -1.9(4) . . . .
C17 C18 C19 N2 177.8(3) . . . .
C13 C18 C19 N2 -2.3(5) . . . .
C17 C18 C19 C20 0.0(6) . . . .
C13 C18 C19 C20 179.9(4) . . . .
N2 C19 C20 C21 0.2(6) . . . .
C18 C19 C20 C21 177.9(4) . . . .
C19 C20 C21 C22 -0.1(6) . . . .
C20 C21 C22 C23 0.2(6) . . . .
C19 N2 C23 C22 0.3(6) . . . .
Ir1 N2 C23 C22 -175.6(3) . . . .
C21 C22 C23 N2 -0.3(6) . . . .
C17 C16 C24 F4 161.9(4) . . . .
C15 C16 C24 F4 -21.1(6) . . . .
C17 C16 C24 F6 39.4(5) . . . .
C15 C16 C24 F6 -143.5(4) . . . .
C17 C16 C24 F5 -78.9(5) . . . .
C15 C16 C24 F5 98.2(4) . . . .
C29 N3 C25 C26 -1.3(6) . . . .
Ir1 N3 C25 C26 173.4(3) . . . .
N3 C25 C26 C27 -0.2(6) . . . .
C25 C26 C27 C28 0.6(6) . . . .
C26 C27 C28 C29 0.6(6) . . . .
C26 C27 C28 C33 -179.1(4) . . . .
C25 N3 C29 C28 2.6(5) . . . .
Ir1 N3 C29 C28 -172.9(3) . . . .
C25 N3 C29 C30 -178.6(3) . . . .
Ir1 N3 C29 C30 5.9(4) . . . .
C27 C28 C29 N3 -2.3(6) . . . .
C33 C28 C29 N3 177.5(3) . . . .
C27 C28 C29 C30 179.0(4) . . . .
C33 C28 C29 C30 -1.2(5) . . . .
C34 N4 C30 C31 -1.9(5) . . . .
Ir1 N4 C30 C31 170.2(3) . . . .
C34 N4 C30 C29 179.7(3) . . . .
Ir1 N4 C30 C29 -8.2(4) . . . .
N3 C29 C30 N4 1.5(5) . . . .
C28 C29 C30 N4 -179.7(3) . . . .
N3 C29 C30 C31 -176.9(3) . . . .
C28 C29 C30 C31 1.9(5) . . . .
N4 C30 C31 C36 -0.3(6) . . . .
C29 C30 C31 C36 178.0(4) . . . .
N4 C30 C31 C32 -179.5(4) . . . .
C29 C30 C31 C32 -1.2(6) . . . .
C36 C31 C32 C33 -179.4(4) . . . .
C30 C31 C32 C33 -0.2(6) . . . .
C31 C32 C33 C28 0.9(6) . . . .
C27 C28 C33 C32 179.6(4) . . . .
C29 C28 C33 C32 -0.2(6) . . . .
C30 N4 C34 C35 1.8(6) . . . .
Ir1 N4 C34 C35 -169.1(3) . . . .
N4 C34 C35 C36 0.5(6) . . . .
C34 C35 C36 C31 -2.8(6) . . . .
C30 C31 C36 C35 2.6(6) . . . .
C32 C31 C36 C35 -178.2(4) . . . .
